data_7057177
loop_
_publ_author_name
'Beliaev, Nikolai A.'
'Shafikov, Marsel Z.'
'Efimov, Ilya V.'
'Beryozkina, Tetyana V.'
'Lubec, Gert'
'Dehaen, Wim'
'Bakulev, Vasiliy A.'

_publ_section_title
;
 Design and synthesis of imidazoles linearly connected to carbocyclic and
 heterocyclic ringsviaa 1,2,3-triazole linker. Reactivity of \b-azolyl
 enamines towards heteroaromatic azides
;
_journal_issue 9
_journal_name_full 'New Journal of Chemistry'
_journal_page_first 7049
_journal_paper_doi 10.1039/C7NJ04243D
_journal_volume 42
_journal_year 2018
_chemical_formula_moiety 'C12 H9 Cl N6 O2'
_chemical_formula_sum 'C12 H9 Cl N6 O2'
_chemical_formula_weight 304.70
_space_group_IT_number 2
_space_group_name_Hall '-P 1'
_space_group_name_H-M_alt 'P -1'
_symmetry_cell_setting triclinic
_symmetry_space_group_name_Hall '-P 1'
_symmetry_space_group_name_H-M 'P -1'
_atom_sites_solution_hydrogens geom
_atom_sites_solution_primary direct
_atom_sites_solution_secondary difmap
_audit_creation_method SHELXL-97
_audit_update_record
;
2018-02-28 deposited with the CCDC.
2018-03-15 downloaded from the CCDC.
;
_cell_angle_alpha 83.388(9)
_cell_angle_beta 80.279(11)
_cell_angle_gamma 82.689(11)
_cell_formula_units_Z 4
_cell_length_a 7.7035(13)
_cell_length_b 11.4502(13)
_cell_length_c 14.6009(16)
_cell_measurement_reflns_used 3638
_cell_measurement_temperature 295(2)
_cell_measurement_theta_max 26.37
_cell_measurement_theta_min 2.84
_cell_volume 1253.3(3)
_computing_cell_refinement
;
CrysAlis RED, Oxford Diffraction Ltd.,
Version 1.171.29.9 (release 23-03-2006 CrysAlis171 .NET)
(compiled Mar 23 2006,23:39:28)
;
_computing_data_collection
;
CrysAlis CCD, Oxford Diffraction Ltd.,
Version 1.171.29.9 (release 23-03-2006 CrysAlis171 .NET)
(compiled Mar 23 2006,23:39:28)
;
_computing_data_reduction
;
CrysAlis RED, Oxford Diffraction Ltd.,
Version 1.171.29.9 (release 23-03-2006 CrysAlis171 .NET)
(compiled Mar 23 2006,23:39:28)
;
_computing_molecular_graphics 'Bruker SHELXTL'
_computing_publication_material 'Bruker SHELXTL'
_computing_structure_refinement 'SHELXL-97 (Sheldrick, 1997)'
_computing_structure_solution 'SHELXS-97 (Sheldrick, 1990)'
_diffrn_ambient_temperature 295(2)
_diffrn_measured_fraction_theta_full 0.952
_diffrn_measured_fraction_theta_max 0.951
_diffrn_measurement_device_type 'Xcalibur 3'
_diffrn_measurement_method 'phi and omega scans'
_diffrn_radiation_monochromator graphite
_diffrn_radiation_source 'fine-focus sealed tube'
_diffrn_radiation_type MoK\a
_diffrn_radiation_wavelength 0.71073
_diffrn_reflns_av_R_equivalents 0.0463
_diffrn_reflns_av_sigmaI/netI 0.0738
_diffrn_reflns_limit_h_max 9
_diffrn_reflns_limit_h_min -9
_diffrn_reflns_limit_k_max 13
_diffrn_reflns_limit_k_min -14
_diffrn_reflns_limit_l_max 16
_diffrn_reflns_limit_l_min -18
_diffrn_reflns_number 13682
_diffrn_reflns_theta_full 26.00
_diffrn_reflns_theta_max 26.37
_diffrn_reflns_theta_min 2.84
_diffrn_standards_decay_% 0
_diffrn_standards_interval_count 0
_diffrn_standards_interval_time 0
_diffrn_standards_number 0
_exptl_absorpt_coefficient_mu 0.321
_exptl_absorpt_correction_T_max 1.19578
_exptl_absorpt_correction_T_min 0.75420
_exptl_absorpt_correction_type multi-scan
_exptl_absorpt_process_details
;
CrysAlis RED, Oxford Diffraction Ltd.,
Version 1.171.29.9 (release 23-03-2006 CrysAlis171 .NET)
(compiled Mar 23 2006,23:39:28)
Empirical absorption correction using spherical harmonics,
 implemented in SCALE3 ABSPACK scaling algorithm.
;
_exptl_crystal_colour yellow
_exptl_crystal_density_diffrn 1.615
_exptl_crystal_density_method 'not measured'
_exptl_crystal_description prism
_exptl_crystal_F_000 624
_exptl_crystal_size_max 0.43
_exptl_crystal_size_mid 0.34
_exptl_crystal_size_min 0.27
_refine_diff_density_max 0.335
_refine_diff_density_min -0.205
_refine_diff_density_rms 0.062
_refine_ls_extinction_method none
_refine_ls_goodness_of_fit_ref 1.009
_refine_ls_hydrogen_treatment mixed
_refine_ls_matrix_type full
_refine_ls_number_parameters 415
_refine_ls_number_reflns 4875
_refine_ls_number_restraints 24
_refine_ls_restrained_S_all 1.012
_refine_ls_R_factor_all 0.1120
_refine_ls_R_factor_gt 0.0506
_refine_ls_shift/su_max 0.000
_refine_ls_shift/su_mean 0.000
_refine_ls_structure_factor_coef Fsqd
_refine_ls_weighting_details 'calc w=1/[\s^2^(Fo^2^)+(0.0610P)^2^+0.0000P] where P=(Fo^2^+2Fc^2^)/3'
_refine_ls_weighting_scheme calc
_refine_ls_wR_factor_gt 0.1164
_refine_ls_wR_factor_ref 0.1286
_reflns_number_gt 2465
_reflns_number_total 4875
_reflns_threshold_expression >2sigma(I)
_cod_data_source_file c7nj04243d2.cif
_cod_data_source_block dc
_cod_depositor_comments
;
The following automatic conversions were performed:

'_symmetry_cell_setting' value 'Triclinic' changed to 'triclinic'
according to
/home/data/users/saulius/crontab/automatic-downloads/rss-feeds/RSC/lib/dictionaries/cif_core.dic
dictionary named 'cif_core.dic' version 2.4.2 from 2011-04-26.

Automatic conversion script
Id: cif_fix_values 4973 2017-02-22 13:04:09Z antanas 

 Adding full bibliography for 7057177--7057179.cif.
;
_cod_original_sg_symbol_H-M P-1
_cod_database_code 7057177

loop_
_symmetry_equiv_pos_as_xyz
'x, y, z'
'-x, -y, -z'

loop_
_atom_site_label
_atom_site_type_symbol
_atom_site_fract_x
_atom_site_fract_y
_atom_site_fract_z
_atom_site_U_iso_or_equiv
_atom_site_adp_type
_atom_site_occupancy
_atom_site_symmetry_multiplicity
_atom_site_calc_flag
_atom_site_refinement_flags
_atom_site_disorder_assembly
_atom_site_disorder_group
Cl1 Cl 0.03807(14) 0.66599(9) 0.23935(6) 0.0685(3) Uani 1 1 d . . .
N1 N 0.1816(3) 0.6003(2) 0.62502(16) 0.0364(6) Uani 1 1 d . . .
C1 C 0.1653(5) 0.5809(3) 1.0177(3) 0.0543(10) Uani 1 1 d . . .
O1 O -0.1366(4) 0.8671(2) 0.94893(18) 0.0745(8) Uani 1 1 d . . .
O2 O -0.0752(3) 0.8168(2) 0.81020(16) 0.0604(7) Uani 1 1 d . . .
N2 N 0.3441(4) 0.5529(3) 0.64141(18) 0.0555(8) Uani 1 1 d . . .
C2 C 0.0431(4) 0.6971(3) 0.9233(2) 0.0404(8) Uani 1 1 d . . .
C3 C 0.1472(4) 0.6165(3) 0.8695(2) 0.0377(7) Uani 1 1 d . . .
N3 N 0.3433(4) 0.5548(3) 0.73061(18) 0.0562(8) Uani 1 1 d . . .
N4 N -0.0639(4) 0.7999(2) 0.8931(2) 0.0486(7) Uani 1 1 d . . .
C4 C 0.1847(4) 0.6026(3) 0.7708(2) 0.0363(7) Uani 1 1 d . . .
N5 N 0.2266(3) 0.5408(2) 0.93390(17) 0.0444(7) Uani 1 1 d . . .
C5 C 0.0822(5) 0.6321(3) 0.7029(2) 0.0400(8) Uani 1 1 d . . .
N6 N 0.0544(4) 0.6755(3) 1.01563(17) 0.0514(7) Uani 1 1 d . . .
C6 C 0.3426(5) 0.4327(3) 0.9187(2) 0.0586(10) Uani 1 1 d . . .
H6A H 0.3715 0.3955 0.9774 0.088 Uiso 1 1 calc R . .
H6B H 0.4492 0.4508 0.8780 0.088 Uiso 1 1 calc R . .
H6C H 0.2839 0.3802 0.8907 0.088 Uiso 1 1 calc R . .
C7 C 0.1444(4) 0.6145(3) 0.5319(2) 0.0361(7) Uani 1 1 d . . .
C8 C 0.0214(4) 0.7039(3) 0.5067(2) 0.0449(8) Uani 1 1 d . . .
H8A H -0.0393 0.7540 0.5502 0.054 Uiso 1 1 calc R . .
C9 C -0.0115(4) 0.7189(3) 0.4157(2) 0.0481(9) Uani 1 1 d . . .
H9A H -0.0955 0.7790 0.3975 0.058 Uiso 1 1 calc R . .
C10 C 0.0788(4) 0.6459(3) 0.3530(2) 0.0434(8) Uani 1 1 d . . .
C11 C 0.2019(4) 0.5566(3) 0.3776(2) 0.0479(9) Uani 1 1 d . . .
H11A H 0.2625 0.5068 0.3339 0.057 Uiso 1 1 calc R . .
C12 C 0.2352(4) 0.5412(3) 0.4685(2) 0.0438(8) Uani 1 1 d . . .
H12A H 0.3193 0.4810 0.4865 0.053 Uiso 1 1 calc R . .
Cl1A Cl 0.44729(15) 0.82758(9) 0.13267(6) 0.0742(3) Uani 1 1 d . A .
N1A N 0.3295(3) 0.9060(2) 0.52979(16) 0.0404(6) Uani 1 1 d . . .
O1A O 0.6608(3) 0.6353(2) 0.83642(16) 0.0647(7) Uani 1 1 d . . .
C1A C 0.3279(5) 0.9027(3) 0.9217(2) 0.0545(10) Uani 1 1 d . A .
O2A O 0.6557(3) 0.7223(2) 0.69902(16) 0.0565(6) Uani 1 1 d . . .
C2A C 0.4719(4) 0.8022(3) 0.8196(2) 0.0422(8) Uani 1 1 d . A .
C3A C 0.3656(4) 0.8851(3) 0.7725(2) 0.0375(7) Uani 1 1 d . A .
N4A N 0.6019(3) 0.7150(2) 0.78363(19) 0.0458(7) Uani 1 1 d . . .
C4A C 0.3355(4) 0.9052(3) 0.6762(2) 0.0389(8) Uani 1 1 d . . .
N5A N 0.2726(4) 0.9493(2) 0.84092(17) 0.0457(7) Uani 1 1 d . . .
C5A C 0.4083(5) 0.8512(3) 0.5998(2) 0.0469(9) Uani 1 1 d . A .
N6A N 0.4467(4) 0.8128(3) 0.91229(17) 0.0518(7) Uani 1 1 d . . .
C6A C 0.1454(5) 1.0545(3) 0.8346(2) 0.0586(10) Uani 1 1 d . A .
H6AA H 0.1127 1.0838 0.8949 0.088 Uiso 1 1 calc R . .
H6AB H 0.0418 1.0348 0.8140 0.088 Uiso 1 1 calc R . .
H6AC H 0.1979 1.1142 0.7909 0.088 Uiso 1 1 calc R . .
C7A C 0.3582(4) 0.8847(3) 0.4339(2) 0.0378(8) Uani 1 1 d . A .
C8A C 0.4689(5) 0.7917(3) 0.4031(2) 0.0499(9) Uani 1 1 d . . .
H8AA H 0.5265 0.7401 0.4451 0.060 Uiso 1 1 calc R A .
C9A C 0.4978(5) 0.7721(3) 0.3105(2) 0.0531(9) Uani 1 1 d . A .
H9AA H 0.5750 0.7081 0.2894 0.064 Uiso 1 1 calc R . .
C10A C 0.4110(5) 0.8484(3) 0.2498(2) 0.0449(8) Uani 1 1 d . . .
C11A C 0.2989(4) 0.9416(3) 0.2805(2) 0.0480(9) Uani 1 1 d . A .
H11B H 0.2406 0.9930 0.2385 0.058 Uiso 1 1 calc R . .
C12A C 0.2706(4) 0.9608(3) 0.3731(2) 0.0461(8) Uani 1 1 d . . .
H12B H 0.1932 1.0246 0.3943 0.055 Uiso 1 1 calc R A .
N2A N 0.2419(14) 1.0095(8) 0.5578(8) 0.049(3) Uani 0.50 1 d PU A 1
N3A N 0.2462(13) 1.0117(9) 0.6468(8) 0.050(3) Uani 0.50 1 d PU A 1
N2B N 0.1841(13) 0.9695(9) 0.5653(8) 0.056(3) Uani 0.50 1 d PU A 2
N3B N 0.1886(13) 0.9720(9) 0.6529(8) 0.053(3) Uani 0.50 1 d PU A 2
H1A H 0.275(3) 0.936(2) 0.9784(18) 0.017(6) Uiso 1 1 d . . .
H5 H -0.037(4) 0.655(2) 0.7094(19) 0.037(8) Uiso 1 1 d . . .
H1 H 0.202(4) 0.542(3) 1.073(2) 0.056(10) Uiso 1 1 d . . .
H5A H 0.486(5) 0.793(3) 0.593(3) 0.068(12) Uiso 1 1 d . . .

loop_
_atom_site_aniso_label
_atom_site_aniso_U_11
_atom_site_aniso_U_22
_atom_site_aniso_U_33
_atom_site_aniso_U_23
_atom_site_aniso_U_13
_atom_site_aniso_U_12
Cl1 0.1001(8) 0.0709(6) 0.0356(5) -0.0028(4) -0.0304(5) 0.0100(6)
N1 0.0341(14) 0.0442(15) 0.0300(14) -0.0037(11) -0.0095(11) 0.0051(12)
C1 0.062(2) 0.065(2) 0.035(2) 0.0016(18) -0.0189(18) 0.004(2)
O1 0.090(2) 0.0769(19) 0.0516(16) -0.0208(14) -0.0163(14) 0.0296(16)
O2 0.0802(18) 0.0577(15) 0.0424(14) -0.0053(11) -0.0269(12) 0.0196(13)
N2 0.0434(17) 0.083(2) 0.0365(16) -0.0086(14) -0.0120(13) 0.0152(15)
C2 0.0435(19) 0.0437(19) 0.0337(18) -0.0001(15) -0.0104(15) -0.0015(16)
C3 0.0342(17) 0.0440(19) 0.0354(18) 0.0041(14) -0.0126(14) -0.0043(15)
N3 0.0512(18) 0.086(2) 0.0288(15) -0.0063(14) -0.0161(13) 0.0155(16)
N4 0.0536(18) 0.0521(18) 0.0408(17) -0.0115(14) -0.0145(14) 0.0074(15)
C4 0.0374(19) 0.0405(18) 0.0305(17) -0.0005(13) -0.0074(14) -0.0026(15)
N5 0.0481(16) 0.0510(16) 0.0325(15) 0.0016(12) -0.0159(12) 0.0087(14)
C5 0.034(2) 0.053(2) 0.0308(18) -0.0037(15) -0.0079(15) 0.0050(17)
N6 0.0579(19) 0.0654(19) 0.0297(15) -0.0034(13) -0.0134(13) 0.0056(16)
C6 0.061(2) 0.068(2) 0.041(2) 0.0077(17) -0.0162(17) 0.015(2)
C7 0.0372(17) 0.0401(18) 0.0304(17) -0.0024(14) -0.0073(14) -0.0003(15)
C8 0.048(2) 0.0457(19) 0.0392(19) -0.0079(15) -0.0094(15) 0.0091(17)
C9 0.056(2) 0.046(2) 0.0403(19) 0.0013(15) -0.0176(16) 0.0111(17)
C10 0.057(2) 0.0420(19) 0.0312(17) -0.0016(14) -0.0130(15) 0.0010(17)
C11 0.059(2) 0.051(2) 0.0336(18) -0.0084(15) -0.0112(16) 0.0047(18)
C12 0.046(2) 0.0443(19) 0.0387(19) -0.0018(15) -0.0121(15) 0.0086(16)
Cl1A 0.1070(9) 0.0808(7) 0.0331(5) -0.0071(4) -0.0255(5) 0.0165(6)
N1A 0.0449(17) 0.0451(16) 0.0321(15) -0.0027(12) -0.0174(12) 0.0059(13)
O1A 0.0699(17) 0.0651(16) 0.0525(15) 0.0119(12) -0.0242(13) 0.0211(13)
C1A 0.065(3) 0.068(2) 0.0308(19) -0.0076(17) -0.0179(18) 0.008(2)
O2A 0.0545(15) 0.0741(17) 0.0357(14) -0.0017(11) -0.0130(11) 0.0171(13)
C2A 0.0434(19) 0.050(2) 0.0336(18) -0.0005(15) -0.0131(15) -0.0008(17)
C3A 0.0365(18) 0.0448(19) 0.0300(17) -0.0032(14) -0.0057(14) 0.0002(15)
N4A 0.0443(17) 0.0508(17) 0.0420(17) 0.0014(14) -0.0172(14) 0.0047(14)
C4A 0.0400(19) 0.0444(19) 0.0316(18) 0.0033(14) -0.0121(15) 0.0006(16)
N5A 0.0515(17) 0.0541(17) 0.0325(15) -0.0047(13) -0.0166(13) 0.0050(14)
C5A 0.056(2) 0.048(2) 0.0344(19) -0.0006(16) -0.0212(16) 0.0168(19)
N6A 0.0579(19) 0.0669(19) 0.0296(15) -0.0024(13) -0.0154(13) 0.0066(16)
C6A 0.071(3) 0.062(2) 0.042(2) -0.0117(17) -0.0183(18) 0.015(2)
C7A 0.0442(19) 0.0421(19) 0.0290(17) 0.0027(14) -0.0148(14) -0.0051(16)
C8A 0.064(2) 0.051(2) 0.0312(18) 0.0017(15) -0.0156(16) 0.0134(18)
C9A 0.066(2) 0.052(2) 0.038(2) -0.0046(16) -0.0152(17) 0.0164(18)
C10A 0.056(2) 0.051(2) 0.0299(17) 0.0002(15) -0.0164(15) -0.0021(18)
C11A 0.055(2) 0.054(2) 0.0365(19) 0.0055(16) -0.0244(16) 0.0032(18)
C12A 0.052(2) 0.048(2) 0.0373(19) -0.0008(15) -0.0170(16) 0.0100(16)
N2A 0.067(6) 0.046(5) 0.034(4) -0.004(4) -0.020(4) 0.011(4)
N3A 0.061(6) 0.050(5) 0.041(4) -0.006(4) -0.020(4) 0.005(4)
N2B 0.054(6) 0.079(7) 0.035(4) -0.015(5) -0.024(4) 0.026(5)
N3B 0.051(5) 0.077(7) 0.033(4) -0.011(5) -0.020(4) 0.010(4)

loop_
_atom_type_symbol
_atom_type_description
_atom_type_scat_dispersion_real
_atom_type_scat_dispersion_imag
_atom_type_scat_source
C C 0.0033 0.0016 'International Tables Vol C Tables 4.2.6.8 and 6.1.1.4'
H H 0.0000 0.0000 'International Tables Vol C Tables 4.2.6.8 and 6.1.1.4'
Cl Cl 0.1484 0.1585 'International Tables Vol C Tables 4.2.6.8 and 6.1.1.4'
N N 0.0061 0.0033 'International Tables Vol C Tables 4.2.6.8 and 6.1.1.4'
O O 0.0106 0.0060 'International Tables Vol C Tables 4.2.6.8 and 6.1.1.4'

loop_
_geom_angle_atom_site_label_1
_geom_angle_atom_site_label_2
_geom_angle_atom_site_label_3
_geom_angle
C5 N1 N2 110.6(2)
C5 N1 C7 130.2(2)
N2 N1 C7 119.2(2)
N6 C1 N5 114.6(3)
N6 C1 H1 124(2)
N5 C1 H1 122(2)
N3 N2 N1 106.2(2)
N6 C2 C3 113.7(3)
N6 C2 N4 118.4(3)
C3 C2 N4 127.9(3)
C2 C3 N5 102.8(3)
C2 C3 C4 134.8(3)
N5 C3 C4 122.4(3)
N2 N3 C4 109.8(2)
O1 N4 O2 122.9(3)
O1 N4 C2 119.6(3)
O2 N4 C2 117.5(3)
N3 C4 C5 107.5(3)
N3 C4 C3 121.6(3)
C5 C4 C3 130.9(3)
C1 N5 C3 106.7(3)
C1 N5 C6 125.0(3)
C3 N5 C6 128.0(3)
N1 C5 C4 105.9(3)
N1 C5 H5 124.8(17)
C4 C5 H5 128.3(18)
C1 N6 C2 102.2(3)
N5 C6 H6A 109.5
N5 C6 H6B 109.5
H6A C6 H6B 109.5
N5 C6 H6C 109.5
H6A C6 H6C 109.5
H6B C6 H6C 109.5
C12 C7 C8 121.0(3)
C12 C7 N1 119.8(3)
C8 C7 N1 119.2(3)
C7 C8 C9 118.9(3)
C7 C8 H8A 120.5
C9 C8 H8A 120.5
C10 C9 C8 119.9(3)
C10 C9 H9A 120.1
C8 C9 H9A 120.1
C9 C10 C11 121.5(3)
C9 C10 Cl1 119.5(2)
C11 C10 Cl1 119.0(2)
C10 C11 C12 118.9(3)
C10 C11 H11A 120.5
C12 C11 H11A 120.5
C7 C12 C11 119.8(3)
C7 C12 H12A 120.1
C11 C12 H12A 120.1
N2B N1A C5A 108.4(6)
N2B N1A N2A 28.8(6)
C5A N1A N2A 107.8(5)
N2B N1A C7A 120.2(5)
C5A N1A C7A 129.7(3)
N2A N1A C7A 120.7(5)
N6A C1A N5A 113.6(3)
N6A C1A H1A 127.5(14)
N5A C1A H1A 118.8(15)
N6A C2A C3A 112.8(3)
N6A C2A N4A 118.5(3)
C3A C2A N4A 128.7(3)
N5A C3A C2A 103.3(3)
N5A C3A C4A 123.0(3)
C2A C3A C4A 133.5(3)
O1A N4A O2A 121.6(3)
O1A N4A C2A 119.6(3)
O2A N4A C2A 118.8(3)
C5A C4A N3B 105.2(5)
C5A C4A N3A 107.4(5)
N3B C4A N3A 28.0(5)
C5A C4A C3A 132.4(3)
N3B C4A C3A 121.0(5)
N3A C4A C3A 118.6(5)
C1A N5A C3A 107.1(3)
C1A N5A C6A 122.9(3)
C3A N5A C6A 129.9(3)
N1A C5A C4A 106.7(3)
N1A C5A H5A 123(3)
C4A C5A H5A 131(3)
C1A N6A C2A 103.2(3)
N5A C6A H6AA 109.5
N5A C6A H6AB 109.5
H6AA C6A H6AB 109.5
N5A C6A H6AC 109.5
H6AA C6A H6AC 109.5
H6AB C6A H6AC 109.5
C8A C7A C12A 120.3(3)
C8A C7A N1A 121.0(3)
C12A C7A N1A 118.7(3)
C7A C8A C9A 120.9(3)
C7A C8A H8AA 119.5
C9A C8A H8AA 119.5
C10A C9A C8A 118.8(3)
C10A C9A H9AA 120.6
C8A C9A H9AA 120.6
C11A C10A C9A 120.6(3)
C11A C10A Cl1A 119.5(2)
C9A C10A Cl1A 119.9(3)
C10A C11A C12A 120.4(3)
C10A C11A H11B 119.8
C12A C11A H11B 119.8
C11A C12A C7A 119.1(3)
C11A C12A H12B 120.5
C7A C12A H12B 120.5
N3A N2A N1A 108.9(9)
N2A N3A C4A 106.7(9)
N3B N2B N1A 107.7(9)
N2B N3B C4A 109.7(9)

loop_
_geom_bond_atom_site_label_1
_geom_bond_atom_site_label_2
_geom_bond_distance
Cl1 C10 1.725(3)
N1 C5 1.319(4)
N1 N2 1.348(3)
N1 C7 1.424(3)
C1 N6 1.293(4)
C1 N5 1.345(4)
C1 H1 0.94(3)
O1 N4 1.204(3)
O2 N4 1.220(3)
N2 N3 1.304(3)
C2 N6 1.357(4)
C2 C3 1.370(4)
C2 N4 1.420(4)
C3 N5 1.371(4)
C3 C4 1.445(4)
N3 C4 1.341(4)
C4 C5 1.356(4)
N5 C6 1.447(4)
C5 H5 0.92(3)
C6 H6A 0.9600
C6 H6B 0.9600
C6 H6C 0.9600
C7 C12 1.364(4)
C7 C8 1.366(4)
C8 C9 1.383(4)
C8 H8A 0.9300
C9 C10 1.354(4)
C9 H9A 0.9300
C10 C11 1.363(4)
C11 C12 1.381(4)
C11 H11A 0.9300
C12 H12A 0.9300
Cl1A C10A 1.725(3)
N1A N2B 1.317(11)
N1A C5A 1.332(4)
N1A N2A 1.357(11)
N1A C7A 1.424(4)
O1A N4A 1.218(3)
C1A N6A 1.291(4)
C1A N5A 1.351(4)
C1A H1A 0.96(2)
O2A N4A 1.232(3)
C2A N6A 1.351(4)
C2A C3A 1.374(4)
C2A N4A 1.401(4)
C3A N5A 1.358(4)
C3A C4A 1.451(4)
C4A C5A 1.342(4)
C4A N3B 1.354(10)
C4A N3A 1.382(11)
N5A C6A 1.458(4)
C5A H5A 0.84(3)
C6A H6AA 0.9600
C6A H6AB 0.9600
C6A H6AC 0.9600
C7A C8A 1.346(4)
C7A C12A 1.371(4)
C8A C9A 1.373(4)
C8A H8AA 0.9300
C9A C10A 1.366(4)
C9A H9AA 0.9300
C10A C11A 1.353(4)
C11A C12A 1.371(4)
C11A H11B 0.9300
C12A H12B 0.9300
N2A N3A 1.307(16)
N2B N3B 1.289(16)

loop_
_geom_torsion_atom_site_label_1
_geom_torsion_atom_site_label_2
_geom_torsion_atom_site_label_3
_geom_torsion_atom_site_label_4
_geom_torsion
C5 N1 N2 N3 0.5(4)
C7 N1 N2 N3 177.5(3)
N6 C2 C3 N5 0.2(4)
N4 C2 C3 N5 176.7(3)
N6 C2 C3 C4 -178.0(3)
N4 C2 C3 C4 -1.4(6)
N1 N2 N3 C4 -0.2(4)
N6 C2 N4 O1 2.5(5)
C3 C2 N4 O1 -173.9(3)
N6 C2 N4 O2 -178.7(3)
C3 C2 N4 O2 4.9(5)
N2 N3 C4 C5 -0.2(4)
N2 N3 C4 C3 -179.6(3)
C2 C3 C4 N3 147.6(4)
N5 C3 C4 N3 -30.2(5)
C2 C3 C4 C5 -31.6(6)
N5 C3 C4 C5 150.6(3)
N6 C1 N5 C3 -0.4(4)
N6 C1 N5 C6 -175.8(3)
C2 C3 N5 C1 0.1(3)
C4 C3 N5 C1 178.5(3)
C2 C3 N5 C6 175.4(3)
C4 C3 N5 C6 -6.2(5)
N2 N1 C5 C4 -0.6(4)
C7 N1 C5 C4 -177.2(3)
N3 C4 C5 N1 0.5(4)
C3 C4 C5 N1 179.8(3)
N5 C1 N6 C2 0.4(4)
C3 C2 N6 C1 -0.3(4)
N4 C2 N6 C1 -177.3(3)
C5 N1 C7 C12 -156.7(3)
N2 N1 C7 C12 27.0(4)
C5 N1 C7 C8 25.2(5)
N2 N1 C7 C8 -151.1(3)
C12 C7 C8 C9 0.6(5)
N1 C7 C8 C9 178.6(3)
C7 C8 C9 C10 -0.5(5)
C8 C9 C10 C11 0.4(5)
C8 C9 C10 Cl1 -179.5(3)
C9 C10 C11 C12 -0.4(5)
Cl1 C10 C11 C12 179.6(3)
C8 C7 C12 C11 -0.5(5)
N1 C7 C12 C11 -178.5(3)
C10 C11 C12 C7 0.4(5)
N6A C2A C3A N5A 0.4(4)
N4A C2A C3A N5A -177.0(3)
N6A C2A C3A C4A -175.3(3)
N4A C2A C3A C4A 7.3(6)
N6A C2A N4A O1A 16.1(5)
C3A C2A N4A O1A -166.6(3)
N6A C2A N4A O2A -162.7(3)
C3A C2A N4A O2A 14.5(5)
N5A C3A C4A C5A -178.3(3)
C2A C3A C4A C5A -3.2(6)
N5A C3A C4A N3B -14.1(7)
C2A C3A C4A N3B 161.0(6)
N5A C3A C4A N3A 18.2(6)
C2A C3A C4A N3A -166.7(5)
N6A C1A N5A C3A -1.0(4)
N6A C1A N5A C6A -177.0(3)
C2A C3A N5A C1A 0.3(3)
C4A C3A N5A C1A 176.6(3)
C2A C3A N5A C6A 176.0(3)
C4A C3A N5A C6A -7.7(5)
N2B N1A C5A C4A -15.7(6)
N2A N1A C5A C4A 14.7(6)
C7A N1A C5A C4A 179.3(3)
N3B C4A C5A N1A 13.6(5)
N3A C4A C5A N1A -15.5(5)
C3A C4A C5A N1A 179.6(3)
N5A C1A N6A C2A 1.2(4)
C3A C2A N6A C1A -1.0(4)
N4A C2A N6A C1A 176.7(3)
N2B N1A C7A C8A -157.5(6)
C5A N1A C7A C8A 6.0(5)
N2A N1A C7A C8A 169.0(5)
N2B N1A C7A C12A 22.5(7)
C5A N1A C7A C12A -174.1(3)
N2A N1A C7A C12A -11.1(6)
C12A C7A C8A C9A 0.7(5)
N1A C7A C8A C9A -179.3(3)
C7A C8A C9A C10A -0.4(5)
C8A C9A C10A C11A 0.1(5)
C8A C9A C10A Cl1A 178.9(3)
C9A C10A C11A C12A 0.0(5)
Cl1A C10A C11A C12A -178.9(3)
C10A C11A C12A C7A 0.3(5)
C8A C7A C12A C11A -0.7(5)
N1A C7A C12A C11A 179.4(3)
N2B N1A N2A N3A 88(2)
C5A N1A N2A N3A -8.2(9)
C7A N1A N2A N3A -174.6(6)
N1A N2A N3A C4A -1.4(10)
C5A C4A N3A N2A 10.5(9)
N3B C4A N3A N2A -79.3(18)
C3A C4A N3A N2A 177.8(6)
C5A N1A N2B N3B 11.3(10)
N2A N1A N2B N3B -82.4(18)
C7A N1A N2B N3B 178.0(6)
N1A N2B N3B C4A -2.6(11)
C5A C4A N3B N2B -7.0(9)
N3A C4A N3B N2B 92(2)
C3A C4A N3B N2B -175.0(7)
